data_4318061
loop_
_publ_author_name
'Rub\'en Mas-Ballest\'e'
'Merc\`e Capdevila'
'Paul A. Champkin'
'William Clegg'
'Robert A. Coxall'
'Agust\'i Lled\'os'
'Claire M\'egret'
'Pilar Gonz\'alez-Duarte'

_publ_section_title
;
 Diverse Evolution of [{Ph2P(CH2)nPPh2}Pt(\m-S)2Pt{Ph2P(CH2)nPPh2}] (n= 2,
 3) Metalloligands in CH2Cl2
;
_journal_name_full 'Inorganic Chemistry'
_journal_page_first 3218
_journal_page_last 3229
_journal_paper_doi 10.1021/ic0107173
_journal_volume 41
_journal_year 2002
_chemical_formula_sum 'C66.5 H68 Cl2 P4 Pt2 S3'
_chemical_formula_weight 1548.35
_chemical_name_systematic
;
?
;
_space_group_IT_number 14
_symmetry_cell_setting monoclinic
_symmetry_space_group_name_Hall '-P 2ybc'
_symmetry_space_group_name_H-M 'P 1 21/c 1'
_atom_sites_solution_hydrogens geom
_atom_sites_solution_primary heavy
_atom_sites_solution_secondary difmap
_audit_creation_method SHELXL-97
_cell_angle_alpha 90.00
_cell_angle_beta 91.7764(6)
_cell_angle_gamma 90.00
_cell_formula_units_Z 4
_cell_length_a 13.8539(5)
_cell_length_b 13.0377(5)
_cell_length_c 34.1386(13)
_cell_measurement_reflns_used 26969
_cell_measurement_temperature 160(2)
_cell_measurement_theta_max 29.07
_cell_measurement_theta_min 2.14
_cell_volume 6163.3(4)
_computing_cell_refinement 'Siemens SMART'
_computing_data_collection 'Siemens SMART'
_computing_data_reduction 'Siemens SAINT'
_computing_molecular_graphics 'Siemens SHELXTL'
_computing_publication_material 'SHELXTL and local programs'
_computing_structure_refinement 'Siemens SHELXTL'
_computing_structure_solution 'Siemens SHELXTL'
_diffrn_ambient_temperature 160(2)
_diffrn_measured_fraction_theta_full 0.997
_diffrn_measured_fraction_theta_max 0.926
_diffrn_measurement_device_type 'Siemens SMART CCD diffractometer'
_diffrn_measurement_method '\w rotation with narrow frames'
_diffrn_radiation_monochromator graphite
_diffrn_radiation_source 'fine-focus sealed tube'
_diffrn_radiation_type MoK\a
_diffrn_radiation_wavelength 0.71073
_diffrn_reflns_av_R_equivalents 0.0560
_diffrn_reflns_av_sigmaI/netI 0.0638
_diffrn_reflns_limit_h_max 17
_diffrn_reflns_limit_h_min -18
_diffrn_reflns_limit_k_max 17
_diffrn_reflns_limit_k_min -17
_diffrn_reflns_limit_l_max 45
_diffrn_reflns_limit_l_min -45
_diffrn_reflns_number 47355
_diffrn_reflns_theta_full 26.00
_diffrn_reflns_theta_max 29.07
_diffrn_reflns_theta_min 1.47
_diffrn_standards_decay_% 0
_diffrn_standards_number 0
_exptl_absorpt_coefficient_mu 4.868
_exptl_absorpt_correction_T_max 0.697
_exptl_absorpt_correction_T_min 0.388
_exptl_absorpt_correction_type empirical
_exptl_crystal_colour colourless
_exptl_crystal_density_diffrn 1.669
_exptl_crystal_density_method 'not measured'
_exptl_crystal_description plate
_exptl_crystal_F_000 3060
_exptl_crystal_size_max 0.24
_exptl_crystal_size_mid 0.18
_exptl_crystal_size_min 0.08
_refine_diff_density_max 2.963
_refine_diff_density_min -2.957
_refine_diff_density_rms 0.177
_refine_ls_extinction_coef 0.00013(2)
_refine_ls_extinction_expression Fc^*^=kFc[1+0.001xFc^2^\l^3^/sin(2\q)]^-1/4^
_refine_ls_extinction_method SHELXL
_refine_ls_goodness_of_fit_ref 1.068
_refine_ls_hydrogen_treatment mixed
_refine_ls_matrix_type full
_refine_ls_number_parameters 706
_refine_ls_number_reflns 15234
_refine_ls_number_restraints 0
_refine_ls_restrained_S_all 1.068
_refine_ls_R_factor_all 0.0706
_refine_ls_R_factor_gt 0.0464
_refine_ls_shift/su_max 0.001
_refine_ls_shift/su_mean 0.000
_refine_ls_structure_factor_coef Fsqd
_refine_ls_weighting_details 'calc w=1/[\s^2^(Fo^2^)+(0.0419P)^2^+7.9000P] where P=(Fo^2^+2Fc^2^)/3'
_refine_ls_weighting_scheme calc
_refine_ls_wR_factor_gt 0.0914
_refine_ls_wR_factor_ref 0.0982
_reflns_number_gt 11548
_reflns_number_total 15234
_reflns_threshold_expression >2sigma(I)
_cod_data_source_file ic0107173_4.cif
_cod_data_source_block compound_11
_cod_original_formula_sum 'C66.50 H68 Cl2 P4 Pt2 S3'
_cod_database_code 4318061

loop_
_symmetry_equiv_pos_as_xyz
'x, y, z'
'-x, y+1/2, -z+1/2'
'-x, -y, -z'
'x, -y-1/2, z-1/2'

loop_
_atom_site_label
_atom_site_type_symbol
_atom_site_fract_x
_atom_site_fract_y
_atom_site_fract_z
_atom_site_U_iso_or_equiv
_atom_site_adp_type
_atom_site_occupancy
_atom_site_symmetry_multiplicity
_atom_site_calc_flag
_atom_site_refinement_flags
_atom_site_disorder_assembly
_atom_site_disorder_group
Pt1 Pt 0.264181(16) 0.431426(17) 0.126521(6) 0.01710(6) Uani 1 1 d . . .
Pt2 Pt 0.149080(15) 0.648808(16) 0.118304(6) 0.01554(6) Uani 1 1 d . . .
S1 S 0.28770(11) 0.58114(11) 0.08865(4) 0.0205(3) Uani 1 1 d . . .
S2 S 0.09854(10) 0.47401(11) 0.11561(4) 0.0181(3) Uani 1 1 d . . .
S3 S 0.12035(13) 0.53321(13) 0.02826(4) 0.0284(4) Uani 1 1 d . . .
C1 C 0.2479(5) 0.5385(5) 0.03928(17) 0.0277(14) Uani 1 1 d . . .
H1A H 0.2773 0.5847 0.0200 0.033 Uiso 1 1 calc R . .
H1B H 0.2748 0.4691 0.0350 0.033 Uiso 1 1 calc R . .
C2 C 0.0806(5) 0.4416(5) 0.06300(16) 0.0244(13) Uani 1 1 d . . .
H2A H 0.1144 0.3761 0.0581 0.029 Uiso 1 1 calc R . .
H2B H 0.0108 0.4294 0.0579 0.029 Uiso 1 1 calc R . .
P1 P 0.42481(11) 0.40535(12) 0.13726(4) 0.0201(3) Uani 1 1 d . . .
P2 P 0.23043(11) 0.29365(11) 0.16443(4) 0.0196(3) Uani 1 1 d . . .
C3 C 0.4699(4) 0.4456(5) 0.18556(16) 0.0215(12) Uani 1 1 d . . .
C4 C 0.4289(5) 0.5294(5) 0.20403(18) 0.0279(14) Uani 1 1 d . . .
H4A H 0.3761 0.5647 0.1918 0.033 Uiso 1 1 calc R . .
C5 C 0.4651(5) 0.5612(6) 0.2403(2) 0.0369(17) Uani 1 1 d . . .
H5A H 0.4376 0.6189 0.2527 0.044 Uiso 1 1 calc R . .
C6 C 0.5406(6) 0.5099(6) 0.2583(2) 0.0403(18) Uani 1 1 d . . .
H6A H 0.5644 0.5316 0.2834 0.048 Uiso 1 1 calc R . .
C7 C 0.5826(5) 0.4262(6) 0.24017(19) 0.0341(16) Uani 1 1 d . . .
H7A H 0.6346 0.3906 0.2529 0.041 Uiso 1 1 calc R . .
C8 C 0.5487(5) 0.3951(5) 0.20364(17) 0.0286(14) Uani 1 1 d . . .
H8A H 0.5786 0.3394 0.1908 0.034 Uiso 1 1 calc R . .
C9 C 0.5048(4) 0.4686(5) 0.10309(17) 0.0227(13) Uani 1 1 d . . .
C10 C 0.5065(5) 0.4318(6) 0.06512(19) 0.0343(16) Uani 1 1 d . . .
H10A H 0.4646 0.3776 0.0570 0.041 Uiso 1 1 calc R . .
C11 C 0.5702(5) 0.4748(6) 0.03867(19) 0.0396(18) Uani 1 1 d . . .
H11A H 0.5736 0.4477 0.0129 0.047 Uiso 1 1 calc R . .
C12 C 0.6271(5) 0.5552(6) 0.0498(2) 0.0418(18) Uani 1 1 d . . .
H12A H 0.6690 0.5853 0.0316 0.050 Uiso 1 1 calc R . .
C13 C 0.6242(6) 0.5932(6) 0.0874(2) 0.0424(19) Uani 1 1 d . . .
H13A H 0.6640 0.6496 0.0951 0.051 Uiso 1 1 calc R . .
C14 C 0.5630(5) 0.5488(5) 0.11417(19) 0.0334(16) Uani 1 1 d . . .
H14A H 0.5616 0.5744 0.1402 0.040 Uiso 1 1 calc R . .
C15 C 0.4586(5) 0.2717(5) 0.13220(17) 0.0269(14) Uani 1 1 d . . .
H15A H 0.4391 0.2486 0.1055 0.032 Uiso 1 1 calc R . .
H15B H 0.5298 0.2666 0.1346 0.032 Uiso 1 1 calc R . .
C16 C 0.4156(5) 0.1995(5) 0.16141(19) 0.0276(14) Uani 1 1 d . . .
H16A H 0.4284 0.2270 0.1881 0.033 Uiso 1 1 calc R . .
H16B H 0.4486 0.1324 0.1597 0.033 Uiso 1 1 calc R . .
C17 C 0.3074(5) 0.1828(5) 0.15555(18) 0.0259(13) Uani 1 1 d . . .
H17A H 0.2879 0.1266 0.1731 0.031 Uiso 1 1 calc R . .
H17B H 0.2948 0.1594 0.1283 0.031 Uiso 1 1 calc R . .
C18 C 0.2400(4) 0.3227(5) 0.21644(16) 0.0222(13) Uani 1 1 d . . .
C19 C 0.2255(5) 0.4220(5) 0.22808(18) 0.0289(14) Uani 1 1 d . . .
H19A H 0.2116 0.4735 0.2090 0.035 Uiso 1 1 calc R . .
C20 C 0.2312(5) 0.4482(6) 0.26830(18) 0.0344(16) Uani 1 1 d . . .
H20A H 0.2194 0.5166 0.2764 0.041 Uiso 1 1 calc R . .
C21 C 0.2538(5) 0.3737(6) 0.29543(18) 0.0363(17) Uani 1 1 d . . .
H21A H 0.2593 0.3911 0.3224 0.044 Uiso 1 1 calc R . .
C22 C 0.2686(5) 0.2741(6) 0.28385(19) 0.0391(18) Uani 1 1 d . . .
H22A H 0.2844 0.2232 0.3029 0.047 Uiso 1 1 calc R . .
C23 C 0.2606(5) 0.2473(5) 0.24439(19) 0.0311(15) Uani 1 1 d . . .
H23A H 0.2692 0.1780 0.2366 0.037 Uiso 1 1 calc R . .
C24 C 0.1113(4) 0.2372(4) 0.15624(17) 0.0214(12) Uani 1 1 d . . .
C25 C 0.0453(5) 0.2265(5) 0.18621(19) 0.0299(14) Uani 1 1 d . . .
H25A H 0.0601 0.2547 0.2113 0.036 Uiso 1 1 calc R . .
C26 C -0.0412(5) 0.1755(5) 0.1798(2) 0.0345(16) Uani 1 1 d . . .
H26A H -0.0859 0.1692 0.2002 0.041 Uiso 1 1 calc R . .
C27 C -0.0624(5) 0.1330(5) 0.1428(2) 0.0360(16) Uani 1 1 d . . .
H27A H -0.1208 0.0961 0.1383 0.043 Uiso 1 1 calc R . .
C28 C 0.0014(5) 0.1448(5) 0.1129(2) 0.0333(15) Uani 1 1 d . . .
H28A H -0.0137 0.1171 0.0877 0.040 Uiso 1 1 calc R . .
C29 C 0.0885(5) 0.1974(5) 0.11956(18) 0.0276(14) Uani 1 1 d . . .
H29A H 0.1320 0.2059 0.0988 0.033 Uiso 1 1 calc R . .
P3 P 0.21352(12) 0.80922(11) 0.11885(4) 0.0196(3) Uani 1 1 d . . .
P4 P 0.01120(11) 0.70373(11) 0.14580(4) 0.0170(3) Uani 1 1 d . . .
C30 C 0.3463(4) 0.8131(4) 0.12367(17) 0.0210(12) Uani 1 1 d . . .
C31 C 0.4001(5) 0.8389(6) 0.0918(2) 0.0359(16) Uani 1 1 d . . .
H31A H 0.3696 0.8547 0.0672 0.043 Uiso 1 1 calc R . .
C32 C 0.5019(5) 0.8413(6) 0.0967(2) 0.045(2) Uani 1 1 d . . .
H32A H 0.5408 0.8585 0.0752 0.055 Uiso 1 1 calc R . .
C33 C 0.5443(5) 0.8188(6) 0.1323(2) 0.0393(18) Uani 1 1 d . . .
H33A H 0.6127 0.8203 0.1354 0.047 Uiso 1 1 calc R . .
C34 C 0.4896(5) 0.7941(6) 0.1638(2) 0.0385(17) Uani 1 1 d . . .
H34A H 0.5200 0.7805 0.1886 0.046 Uiso 1 1 calc R . .
C35 C 0.3890(5) 0.7889(6) 0.15939(19) 0.0338(16) Uani 1 1 d . . .
H35A H 0.3508 0.7689 0.1807 0.041 Uiso 1 1 calc R . .
C36 C 0.1790(4) 0.8752(4) 0.07350(16) 0.0208(12) Uani 1 1 d . . .
C37 C 0.1332(5) 0.8204(5) 0.04317(19) 0.0353(16) Uani 1 1 d . . .
H37A H 0.1205 0.7493 0.0463 0.042 Uiso 1 1 calc R . .
C38 C 0.1062(6) 0.8689(5) 0.00846(19) 0.0408(18) Uani 1 1 d . . .
H38A H 0.0768 0.8307 -0.0124 0.049 Uiso 1 1 calc R . .
C39 C 0.1221(5) 0.9728(6) 0.0042(2) 0.0365(17) Uani 1 1 d . . .
H39A H 0.1019 1.0065 -0.0194 0.044 Uiso 1 1 calc R . .
C40 C 0.1670(5) 1.0275(5) 0.03385(19) 0.0330(16) Uani 1 1 d . . .
H40A H 0.1782 1.0989 0.0308 0.040 Uiso 1 1 calc R . .
C41 C 0.1959(5) 0.9792(5) 0.06808(18) 0.0289(15) Uani 1 1 d . . .
H41A H 0.2278 1.0175 0.0883 0.035 Uiso 1 1 calc R . .
C42 C 0.1792(5) 0.8936(4) 0.15802(17) 0.0248(13) Uani 1 1 d . . .
H42A H 0.2071 0.8667 0.1830 0.030 Uiso 1 1 calc R . .
H42B H 0.2082 0.9619 0.1536 0.030 Uiso 1 1 calc R . .
C43 C 0.0697(5) 0.9073(4) 0.16244(17) 0.0229(13) Uani 1 1 d . . .
H43A H 0.0394 0.9226 0.1365 0.028 Uiso 1 1 calc R . .
H43B H 0.0582 0.9666 0.1798 0.028 Uiso 1 1 calc R . .
C44 C 0.0220(4) 0.8114(5) 0.17957(16) 0.0224(13) Uani 1 1 d . . .
H44A H -0.0432 0.8301 0.1882 0.027 Uiso 1 1 calc R . .
H44B H 0.0602 0.7893 0.2031 0.027 Uiso 1 1 calc R . .
C45 C -0.0480(4) 0.6080(5) 0.17481(16) 0.0213(12) Uani 1 1 d . . .
C46 C 0.0020(5) 0.5668(5) 0.20690(18) 0.0312(15) Uani 1 1 d . . .
H46A H 0.0658 0.5896 0.2130 0.037 Uiso 1 1 calc R . .
C47 C -0.0396(6) 0.4932(6) 0.2301(2) 0.0394(17) Uani 1 1 d . . .
H47A H -0.0042 0.4655 0.2519 0.047 Uiso 1 1 calc R . .
C48 C -0.1322(6) 0.4599(6) 0.2216(2) 0.0405(18) Uani 1 1 d . . .
H48A H -0.1606 0.4086 0.2373 0.049 Uiso 1 1 calc R . .
C49 C -0.1828(5) 0.5013(6) 0.1904(2) 0.0409(18) Uani 1 1 d . . .
H49A H -0.2474 0.4799 0.1851 0.049 Uiso 1 1 calc R . .
C50 C -0.1417(5) 0.5737(5) 0.16670(19) 0.0310(15) Uani 1 1 d . . .
H50A H -0.1773 0.6003 0.1447 0.037 Uiso 1 1 calc R . .
C51 C -0.0763(4) 0.7418(4) 0.10759(15) 0.0195(12) Uani 1 1 d . . .
C52 C -0.0848(4) 0.6839(5) 0.07311(17) 0.0266(14) Uani 1 1 d . . .
H52A H -0.0441 0.6261 0.0699 0.032 Uiso 1 1 calc R . .
C53 C -0.1507(5) 0.7090(5) 0.04402(18) 0.0317(15) Uani 1 1 d . . .
H53A H -0.1561 0.6679 0.0211 0.038 Uiso 1 1 calc R . .
C54 C -0.2097(5) 0.7940(5) 0.04786(18) 0.0316(15) Uani 1 1 d . . .
H54A H -0.2552 0.8118 0.0276 0.038 Uiso 1 1 calc R . .
C55 C -0.2016(5) 0.8523(5) 0.08136(19) 0.0348(16) Uani 1 1 d . . .
H55A H -0.2423 0.9104 0.0840 0.042 Uiso 1 1 calc R . .
C56 C -0.1357(5) 0.8286(5) 0.11137(18) 0.0281(14) Uani 1 1 d . . .
H56A H -0.1306 0.8703 0.1342 0.034 Uiso 1 1 calc R . .
Cl1 Cl 0.28050(12) 0.27597(12) 0.05278(4) 0.0303(3) Uani 1 1 d . . .
Cl2 Cl 0.22814(12) 0.71215(13) 0.23541(5) 0.0326(4) Uani 1 1 d . . .
C57 C 0.7023(7) 0.1817(7) 0.0849(2) 0.055(2) Uani 1 1 d . . .
H57A H 0.7070 0.1872 0.0572 0.066 Uiso 1 1 calc R . .
C58 C 0.6547(6) 0.0984(7) 0.1009(3) 0.052(2) Uani 1 1 d . . .
H58A H 0.6277 0.0478 0.0838 0.062 Uiso 1 1 calc R . .
C59 C 0.6455(6) 0.0872(7) 0.1408(3) 0.051(2) Uani 1 1 d . . .
H59A H 0.6121 0.0303 0.1514 0.061 Uiso 1 1 calc R . .
C60 C 0.6872(6) 0.1629(7) 0.1654(2) 0.047(2) Uani 1 1 d . . .
H60A H 0.6831 0.1572 0.1930 0.056 Uiso 1 1 calc R . .
C61 C 0.7341(6) 0.2457(7) 0.1492(2) 0.048(2) Uani 1 1 d . . .
H61A H 0.7613 0.2967 0.1661 0.058 Uiso 1 1 calc R . .
C62 C 0.7427(6) 0.2563(6) 0.1088(3) 0.048(2) Uani 1 1 d . . .
C63 C 0.7971(8) 0.3446(8) 0.0911(3) 0.085(3) Uani 1 1 d . . .
H63A H 0.8082 0.3302 0.0635 0.127 Uiso 1 1 calc R . .
H63B H 0.8594 0.3531 0.1052 0.127 Uiso 1 1 calc R . .
H63C H 0.7592 0.4076 0.0933 0.127 Uiso 1 1 calc R . .
C64 C 0.5762(6) 0.9382(8) -0.0096(2) 0.052(2) Uani 1 1 d . . .
H64 H 0.6289 0.8958 -0.0165 0.063 Uiso 1 1 calc R . .
C65 C 0.4850(7) 0.8960(8) -0.0073(2) 0.058(2) Uani 1 1 d . . .
H65 H 0.4744 0.8243 -0.0122 0.070 Uiso 0.50 1 d PR A 2
C66 C 0.4083(6) 0.9611(7) 0.0022(2) 0.051(2) Uani 1 1 d . . .
H66 H 0.3448 0.9341 0.0034 0.061 Uiso 1 1 calc R . .
C67 C 0.4721(14) 0.7904(13) -0.0108(5) 0.062(5) Uani 0.50 1 d P . .
H67A H 0.5235 0.7549 0.0042 0.093 Uiso 0.50 1 calc PR B 1
H67B H 0.4746 0.7706 -0.0384 0.093 Uiso 0.50 1 calc PR B 1
H67C H 0.4093 0.7713 -0.0006 0.093 Uiso 0.50 1 calc PR B 1

loop_
_atom_site_aniso_label
_atom_site_aniso_U_11
_atom_site_aniso_U_22
_atom_site_aniso_U_33
_atom_site_aniso_U_23
_atom_site_aniso_U_13
_atom_site_aniso_U_12
Pt1 0.01423(11) 0.01687(11) 0.02044(10) 0.00050(9) 0.00436(8) 0.00150(9)
Pt2 0.01419(11) 0.01501(10) 0.01766(10) 0.00072(8) 0.00404(8) 0.00062(9)
S1 0.0164(7) 0.0193(7) 0.0262(7) 0.0016(6) 0.0077(6) 0.0013(6)
S2 0.0116(7) 0.0175(7) 0.0254(7) 0.0004(6) 0.0042(6) 0.0004(5)
S3 0.0316(9) 0.0286(8) 0.0252(7) -0.0022(6) 0.0019(7) 0.0026(7)
C1 0.030(4) 0.029(3) 0.025(3) 0.005(3) 0.009(3) 0.004(3)
C2 0.026(3) 0.023(3) 0.024(3) -0.003(2) 0.000(3) 0.000(3)
P1 0.0156(8) 0.0227(8) 0.0224(7) -0.0001(6) 0.0038(6) 0.0028(6)
P2 0.0184(8) 0.0174(7) 0.0231(7) 0.0007(6) 0.0017(6) 0.0007(6)
C3 0.018(3) 0.024(3) 0.022(3) -0.001(2) 0.004(2) -0.003(2)
C4 0.021(3) 0.028(3) 0.035(3) -0.003(3) 0.006(3) -0.003(3)
C5 0.028(4) 0.044(4) 0.039(4) -0.012(3) 0.006(3) 0.000(3)
C6 0.041(4) 0.049(5) 0.031(3) -0.008(3) -0.001(3) -0.007(4)
C7 0.026(4) 0.044(4) 0.033(3) 0.001(3) 0.000(3) -0.002(3)
C8 0.022(3) 0.040(4) 0.024(3) 0.000(3) 0.002(3) 0.008(3)
C9 0.016(3) 0.028(3) 0.025(3) 0.006(3) 0.003(2) 0.005(3)
C10 0.023(4) 0.048(4) 0.032(3) -0.001(3) 0.006(3) -0.005(3)
C11 0.028(4) 0.064(5) 0.027(3) 0.005(3) 0.011(3) -0.004(4)
C12 0.029(4) 0.055(5) 0.042(4) 0.012(4) 0.014(3) -0.006(4)
C13 0.037(4) 0.036(4) 0.055(5) -0.001(3) 0.015(4) -0.011(3)
C14 0.039(4) 0.030(4) 0.033(3) -0.003(3) 0.016(3) -0.004(3)
C15 0.026(3) 0.025(3) 0.030(3) -0.004(3) 0.001(3) 0.012(3)
C16 0.025(3) 0.020(3) 0.038(3) 0.000(3) 0.002(3) 0.007(3)
C17 0.024(3) 0.021(3) 0.033(3) 0.003(3) 0.001(3) -0.003(3)
C18 0.021(3) 0.025(3) 0.021(3) 0.004(2) 0.000(2) -0.004(2)
C19 0.029(4) 0.032(4) 0.026(3) -0.003(3) 0.005(3) -0.007(3)
C20 0.032(4) 0.046(4) 0.026(3) -0.002(3) 0.008(3) 0.001(3)
C21 0.030(4) 0.057(5) 0.022(3) 0.001(3) 0.005(3) -0.011(3)
C22 0.040(4) 0.049(5) 0.029(3) 0.017(3) -0.002(3) -0.010(4)
C23 0.032(4) 0.023(3) 0.038(3) 0.008(3) -0.002(3) -0.007(3)
C24 0.017(3) 0.014(3) 0.033(3) 0.000(2) 0.001(2) -0.002(2)
C25 0.024(3) 0.034(4) 0.032(3) -0.003(3) 0.007(3) -0.002(3)
C26 0.023(4) 0.036(4) 0.045(4) 0.003(3) 0.011(3) 0.002(3)
C27 0.022(4) 0.028(4) 0.058(5) 0.001(3) 0.001(3) -0.005(3)
C28 0.026(4) 0.030(3) 0.044(4) -0.009(3) -0.006(3) 0.004(3)
C29 0.027(4) 0.022(3) 0.034(3) -0.003(3) 0.005(3) -0.004(3)
P3 0.0209(8) 0.0185(7) 0.0196(7) 0.0004(6) 0.0037(6) -0.0021(6)
P4 0.0153(7) 0.0176(7) 0.0185(6) 0.0008(6) 0.0052(6) 0.0016(6)
C30 0.017(3) 0.019(3) 0.028(3) -0.001(2) 0.009(2) 0.002(2)
C31 0.026(4) 0.047(4) 0.034(3) 0.011(3) 0.004(3) -0.003(3)
C32 0.029(4) 0.059(5) 0.049(4) 0.010(4) 0.010(3) -0.012(4)
C33 0.027(4) 0.049(4) 0.041(4) -0.014(3) 0.001(3) -0.009(3)
C34 0.027(4) 0.049(5) 0.039(4) 0.000(3) -0.005(3) 0.001(3)
C35 0.024(4) 0.047(4) 0.030(3) -0.003(3) 0.004(3) 0.001(3)
C36 0.019(3) 0.023(3) 0.020(3) 0.007(2) 0.005(2) -0.002(2)
C37 0.047(5) 0.023(3) 0.035(3) 0.004(3) -0.004(3) -0.008(3)
C38 0.061(5) 0.033(4) 0.028(3) 0.004(3) -0.011(3) -0.013(4)
C39 0.030(4) 0.042(4) 0.038(4) 0.020(3) -0.002(3) -0.004(3)
C40 0.033(4) 0.028(3) 0.038(4) 0.010(3) 0.008(3) 0.002(3)
C41 0.037(4) 0.022(3) 0.028(3) -0.002(3) 0.008(3) -0.006(3)
C42 0.033(4) 0.016(3) 0.026(3) -0.004(2) 0.007(3) -0.004(3)
C43 0.028(3) 0.015(3) 0.026(3) -0.003(2) 0.003(3) 0.003(2)
C44 0.021(3) 0.027(3) 0.020(3) -0.002(2) 0.003(2) 0.002(3)
C45 0.018(3) 0.023(3) 0.023(3) 0.000(2) 0.009(2) 0.001(2)
C46 0.026(4) 0.039(4) 0.028(3) 0.001(3) 0.005(3) -0.002(3)
C47 0.045(5) 0.037(4) 0.037(4) 0.015(3) 0.006(3) -0.005(4)
C48 0.048(5) 0.033(4) 0.041(4) 0.004(3) 0.020(4) -0.005(3)
C49 0.032(4) 0.035(4) 0.056(4) 0.009(4) 0.014(4) -0.009(3)
C50 0.030(4) 0.029(3) 0.034(3) 0.004(3) 0.005(3) -0.002(3)
C51 0.019(3) 0.021(3) 0.019(3) 0.006(2) 0.002(2) 0.005(2)
C52 0.017(3) 0.035(4) 0.028(3) -0.005(3) -0.003(3) 0.005(3)
C53 0.028(4) 0.041(4) 0.025(3) -0.004(3) -0.002(3) -0.003(3)
C54 0.022(3) 0.044(4) 0.029(3) 0.013(3) 0.001(3) 0.004(3)
C55 0.032(4) 0.034(4) 0.039(4) 0.008(3) 0.003(3) 0.008(3)
C56 0.030(4) 0.026(3) 0.028(3) -0.002(3) -0.002(3) 0.006(3)
Cl1 0.0298(9) 0.0299(8) 0.0311(7) -0.0068(7) 0.0001(7) 0.0020(7)
Cl2 0.0300(9) 0.0348(9) 0.0331(8) 0.0058(7) 0.0042(7) 0.0041(7)
C57 0.058(6) 0.072(6) 0.036(4) -0.002(4) -0.003(4) 0.018(5)
C58 0.049(5) 0.048(5) 0.059(5) -0.016(4) -0.004(4) 0.016(4)
C59 0.038(5) 0.049(5) 0.067(6) 0.000(4) 0.000(4) 0.011(4)
C60 0.034(4) 0.068(6) 0.038(4) 0.001(4) 0.002(3) 0.027(4)
C61 0.038(5) 0.050(5) 0.056(5) -0.018(4) -0.014(4) 0.019(4)
C62 0.035(5) 0.048(5) 0.061(5) 0.008(4) 0.004(4) 0.013(4)
C63 0.076(8) 0.070(7) 0.109(9) 0.024(6) 0.011(7) 0.011(6)
C64 0.044(5) 0.075(6) 0.038(4) 0.011(4) 0.006(4) 0.024(5)
C65 0.055(6) 0.071(6) 0.049(5) 0.019(4) 0.003(4) 0.020(5)
C66 0.031(4) 0.070(6) 0.052(5) 0.016(4) 0.005(4) 0.016(4)
C67 0.065(13) 0.048(11) 0.073(12) -0.011(9) 0.010(10) 0.016(10)

loop_
_atom_type_symbol
_atom_type_description
_atom_type_scat_dispersion_real
_atom_type_scat_dispersion_imag
_atom_type_scat_source
C C 0.0033 0.0016 'International Tables Vol C Tables 4.2.6.8 and 6.1.1.4'
H H 0.0000 0.0000 'International Tables Vol C Tables 4.2.6.8 and 6.1.1.4'
P P 0.1023 0.0942 'International Tables Vol C Tables 4.2.6.8 and 6.1.1.4'
S S 0.1246 0.1234 'International Tables Vol C Tables 4.2.6.8 and 6.1.1.4'
Cl Cl 0.1484 0.1585 'International Tables Vol C Tables 4.2.6.8 and 6.1.1.4'
Pt Pt -1.7033 8.3905 'International Tables Vol C Tables 4.2.6.8 and 6.1.1.4'

loop_
_geom_angle_atom_site_label_1
_geom_angle_atom_site_label_2
_geom_angle_atom_site_label_3
_geom_angle
_geom_angle_site_symmetry_1
_geom_angle_site_symmetry_3
_geom_angle_publ_flag
P1 Pt1 P2 90.44(6) . . ?
P1 Pt1 S1 93.49(5) . . ?
P2 Pt1 S1 175.40(5) . . ?
P1 Pt1 S2 175.12(5) . . ?
P2 Pt1 S2 93.39(5) . . ?
S1 Pt1 S2 82.56(5) . . ?
P4 Pt2 P3 92.39(5) . . ?
P4 Pt2 S1 176.22(5) . . ?
P3 Pt2 S1 91.31(5) . . ?
P4 Pt2 S2 93.88(5) . . ?
P3 Pt2 S2 173.67(5) . . ?
S1 Pt2 S2 82.45(5) . . ?
C1 S1 Pt2 106.2(2) . . ?
C1 S1 Pt1 102.0(2) . . ?
Pt2 S1 Pt1 86.94(5) . . ?
C2 S2 Pt1 101.4(2) . . ?
C2 S2 Pt2 106.6(2) . . ?
Pt1 S2 Pt2 86.35(5) . . ?
C2 S3 C1 102.0(3) . . ?
S3 C1 S1 117.9(3) . . ?
S3 C2 S2 117.2(3) . . ?
C15 P1 C3 106.3(3) . . ?
C15 P1 C9 102.1(3) . . ?
C3 P1 C9 104.4(3) . . ?
C15 P1 Pt1 112.5(2) . . ?
C3 P1 Pt1 114.2(2) . . ?
C9 P1 Pt1 116.1(2) . . ?
C18 P2 C24 105.8(3) . . ?
C18 P2 C17 107.6(3) . . ?
C24 P2 C17 100.7(3) . . ?
C18 P2 Pt1 112.4(2) . . ?
C24 P2 Pt1 115.71(19) . . ?
C17 P2 Pt1 113.6(2) . . ?
C4 C3 C8 119.5(6) . . ?
C4 C3 P1 120.2(5) . . ?
C8 C3 P1 120.2(5) . . ?
C5 C4 C3 119.9(6) . . ?
C6 C5 C4 120.3(7) . . ?
C5 C6 C7 120.4(7) . . ?
C8 C7 C6 119.9(7) . . ?
C7 C8 C3 119.9(6) . . ?
C14 C9 C10 119.9(6) . . ?
C14 C9 P1 122.1(5) . . ?
C10 C9 P1 118.0(5) . . ?
C9 C10 C11 119.7(7) . . ?
C12 C11 C10 120.0(7) . . ?
C11 C12 C13 120.3(6) . . ?
C12 C13 C14 119.8(7) . . ?
C9 C14 C13 120.2(6) . . ?
C16 C15 P1 115.4(4) . . ?
C15 C16 C17 114.3(5) . . ?
C16 C17 P2 116.2(4) . . ?
C19 C18 C23 119.8(6) . . ?
C19 C18 P2 118.3(5) . . ?
C23 C18 P2 121.9(5) . . ?
C18 C19 C20 120.3(6) . . ?
C21 C20 C19 119.3(7) . . ?
C20 C21 C22 120.5(6) . . ?
C21 C22 C23 120.5(6) . . ?
C22 C23 C18 119.6(6) . . ?
C29 C24 C25 119.2(6) . . ?
C29 C24 P2 118.1(5) . . ?
C25 C24 P2 122.5(5) . . ?
C26 C25 C24 120.9(6) . . ?
C25 C26 C27 119.3(6) . . ?
C28 C27 C26 120.1(6) . . ?
C27 C28 C29 120.2(6) . . ?
C24 C29 C28 120.1(6) . . ?
C42 P3 C36 105.9(3) . . ?
C42 P3 C30 101.7(3) . . ?
C36 P3 C30 107.3(3) . . ?
C42 P3 Pt2 117.0(2) . . ?
C36 P3 Pt2 109.6(2) . . ?
C30 P3 Pt2 114.64(19) . . ?
C45 P4 C44 102.5(3) . . ?
C45 P4 C51 106.1(3) . . ?
C44 P4 C51 106.4(3) . . ?
C45 P4 Pt2 114.26(19) . . ?
C44 P4 Pt2 116.8(2) . . ?
C51 P4 Pt2 109.86(18) . . ?
C35 C30 C31 121.9(6) . . ?
C35 C30 P3 118.3(4) . . ?
C31 C30 P3 119.9(5) . . ?
C30 C31 C32 118.2(6) . . ?
C33 C32 C31 120.0(7) . . ?
C32 C33 C34 120.9(7) . . ?
C33 C34 C35 120.1(7) . . ?
C30 C35 C34 118.9(6) . . ?
C41 C36 C37 118.4(6) . . ?
C41 C36 P3 122.2(5) . . ?
C37 C36 P3 119.4(5) . . ?
C38 C37 C36 120.4(6) . . ?
C39 C38 C37 119.9(7) . . ?
C40 C39 C38 120.1(6) . . ?
C39 C40 C41 120.2(6) . . ?
C40 C41 C36 121.0(6) . . ?
C43 C42 P3 115.2(4) . . ?
C42 C43 C44 112.3(5) . . ?
C43 C44 P4 114.5(4) . . ?
C46 C45 C50 118.2(6) . . ?
C46 C45 P4 118.5(5) . . ?
C50 C45 P4 123.3(5) . . ?
C47 C46 C45 121.0(7) . . ?
C48 C47 C46 120.1(7) . . ?
C49 C48 C47 119.4(7) . . ?
C48 C49 C50 121.1(7) . . ?
C49 C50 C45 120.2(7) . . ?
C52 C51 C56 118.5(5) . . ?
C52 C51 P4 119.4(4) . . ?
C56 C51 P4 122.1(4) . . ?
C53 C52 C51 121.2(6) . . ?
C52 C53 C54 120.3(6) . . ?
C55 C54 C53 119.2(6) . . ?
C54 C55 C56 121.7(6) . . ?
C55 C56 C51 119.1(6) . . ?
C62 C57 C58 120.5(8) . . ?
C59 C58 C57 122.0(8) . . ?
C58 C59 C60 117.7(8) . . ?
C61 C60 C59 119.9(7) . . ?
C60 C61 C62 121.9(8) . . ?
C57 C62 C61 118.1(8) . . ?
C57 C62 C63 120.0(9) . . ?
C61 C62 C63 121.9(9) . . ?
C66 C64 C65 121.0(8) 3_675 . ?
C64 C65 C67 120.2(12) . . ?
C64 C65 C66 118.1(9) . . ?
C67 C65 C66 121.4(12) . . ?
C64 C66 C65 120.9(9) 3_675 . ?

loop_
_geom_bond_atom_site_label_1
_geom_bond_atom_site_label_2
_geom_bond_distance
_geom_bond_site_symmetry_2
_geom_bond_publ_flag
Pt1 P1 2.2697(16) . ?
Pt1 P2 2.2710(15) . ?
Pt1 S1 2.3693(14) . ?
Pt1 S2 2.3791(14) . ?
Pt2 P4 2.2702(14) . ?
Pt2 P3 2.2738(15) . ?
Pt2 S1 2.3688(14) . ?
Pt2 S2 2.3850(14) . ?
S1 C1 1.843(6) . ?
S2 C2 1.854(6) . ?
S3 C2 1.783(6) . ?
S3 C1 1.797(7) . ?
P1 C15 1.814(6) . ?
P1 C3 1.823(6) . ?
P1 C9 1.830(6) . ?
P2 C18 1.816(6) . ?
P2 C24 1.821(6) . ?
P2 C17 1.827(6) . ?
C3 C4 1.391(8) . ?
C3 C8 1.401(9) . ?
C4 C5 1.385(9) . ?
C5 C6 1.371(10) . ?
C6 C7 1.391(10) . ?
C7 C8 1.380(9) . ?
C9 C14 1.367(9) . ?
C9 C10 1.383(8) . ?
C10 C11 1.399(9) . ?
C11 C12 1.359(10) . ?
C12 C13 1.379(10) . ?
C13 C14 1.392(9) . ?
C15 C16 1.507(8) . ?
C16 C17 1.521(9) . ?
C18 C19 1.370(9) . ?
C18 C23 1.394(8) . ?
C19 C20 1.415(8) . ?
C20 C21 1.371(10) . ?
C21 C22 1.375(10) . ?
C22 C23 1.393(9) . ?
C24 C29 1.383(8) . ?
C24 C25 1.400(8) . ?
C25 C26 1.382(9) . ?
C26 C27 1.400(10) . ?
C27 C28 1.380(9) . ?
C28 C29 1.400(9) . ?
P3 C42 1.807(6) . ?
P3 C36 1.822(6) . ?
P3 C30 1.843(6) . ?
P4 C45 1.806(6) . ?
P4 C44 1.820(6) . ?
P4 C51 1.822(6) . ?
C30 C35 1.376(9) . ?
C30 C31 1.379(8) . ?
C31 C32 1.417(10) . ?
C32 C33 1.365(10) . ?
C33 C34 1.372(10) . ?
C34 C35 1.398(9) . ?
C36 C41 1.389(8) . ?
C36 C37 1.394(9) . ?
C37 C38 1.384(9) . ?
C38 C39 1.381(10) . ?
C39 C40 1.372(10) . ?
C40 C41 1.376(9) . ?
C42 C43 1.539(9) . ?
C43 C44 1.538(8) . ?
C45 C46 1.386(9) . ?
C45 C50 1.392(9) . ?
C46 C47 1.381(9) . ?
C47 C48 1.376(10) . ?
C48 C49 1.368(10) . ?
C49 C50 1.379(9) . ?
C51 C52 1.401(8) . ?
C51 C56 1.406(8) . ?
C52 C53 1.367(9) . ?
C53 C54 1.386(9) . ?
C54 C55 1.375(9) . ?
C55 C56 1.386(9) . ?
C57 C62 1.377(12) . ?
C57 C58 1.391(12) . ?
C58 C59 1.382(12) . ?
C59 C60 1.408(12) . ?
C60 C61 1.384(12) . ?
C61 C62 1.396(11) . ?
C62 C63 1.511(12) . ?
C64 C66 1.353(12) 3_675 ?
C64 C65 1.383(13) . ?
C65 C67 1.393(19) . ?
C65 C66 1.406(11) . ?
C66 C64 1.353(12) 3_675 ?
